data_7044897
loop_
_publ_author_name
'Pirovano, Paolo'
'Berry, Abigail R.'
'Swart, Marcel'
'McDonald, Aidan R.'

_publ_section_title
;
 Indirect evidence for a Ni<sup>III</sup>-oxyl oxidant in the reaction of
 a Ni<sup>II</sup> complex with peracid.
;
_journal_issue 1
_journal_name_full 'Dalton transactions (Cambridge, England : 2003)'
_journal_page_first 246
_journal_page_last 250
_journal_paper_doi 10.1039/c7dt03316h
_journal_volume 47
_journal_year 2017
_chemical_formula_moiety '2(C33 H40 N4 Ni O2), C4 H10 O'
_chemical_formula_sum 'C70 H90 N8 Ni2 O5'
_chemical_formula_weight 1240.91
_space_group_crystal_system monoclinic
_space_group_IT_number 14
_space_group_name_Hall '-P 2ybc'
_space_group_name_H-M_alt 'P 1 21/c 1'
_symmetry_space_group_name_Hall '-P 2ybc'
_symmetry_space_group_name_H-M 'P 1 21/c 1'
_atom_sites_solution_hydrogens geom
_audit_creation_method SHELXL-2013
_audit_update_record
;
2017-07-26 deposited with the CCDC.
2017-11-28 downloaded from the CCDC.
;
_cell_angle_alpha 90
_cell_angle_beta 110.8990(10)
_cell_angle_gamma 90
_cell_formula_units_Z 4
_cell_length_a 20.7514(7)
_cell_length_b 21.5643(8)
_cell_length_c 16.1479(6)
_cell_measurement_reflns_used 9918
_cell_measurement_temperature 100(2)
_cell_measurement_theta_max 27.460
_cell_measurement_theta_min 2.322
_cell_volume 6750.6(4)
_computing_cell_refinement 'Bruker SAINT, (Bruker 2012)'
_computing_data_collection 'Bruker APEX2, (Bruker 2012)'
_computing_data_reduction 'Bruker SAINT, (Bruker 2012)'
_computing_molecular_graphics 'Bruker SHELXTL v. 2008/4, (Bruker 2008)'
_computing_publication_material 'Bruker SHELXTL v. 2008/4, (Bruker 2008)'
_computing_structure_refinement 'SHELXL-97 (Sheldrick, 2008)'
_computing_structure_solution 'SHELXS-97 (Sheldrick, 2008)'
_diffrn_ambient_temperature 100(2)
_diffrn_measured_fraction_theta_full 1.000
_diffrn_measured_fraction_theta_max 0.998
_diffrn_measurement_device_type 'Bruker APEX-II CCD'
_diffrn_measurement_method '\f and \w scans'
_diffrn_radiation_type MoK\a
_diffrn_radiation_wavelength 0.71073
_diffrn_reflns_av_R_equivalents 0.0443
_diffrn_reflns_av_unetI/netI 0.0357
_diffrn_reflns_Laue_measured_fraction_full 1.000
_diffrn_reflns_Laue_measured_fraction_max 0.998
_diffrn_reflns_limit_h_max 26
_diffrn_reflns_limit_h_min -26
_diffrn_reflns_limit_k_max 28
_diffrn_reflns_limit_k_min -28
_diffrn_reflns_limit_l_max 20
_diffrn_reflns_limit_l_min -20
_diffrn_reflns_number 72448
_diffrn_reflns_point_group_measured_fraction_full 1.000
_diffrn_reflns_point_group_measured_fraction_max 0.998
_diffrn_reflns_theta_full 25.242
_diffrn_reflns_theta_max 27.507
_diffrn_reflns_theta_min 1.412
_diffrn_source 'fine-focus sealed tube'
_exptl_absorpt_coefficient_mu 0.612
_exptl_absorpt_correction_T_max 0.7456
_exptl_absorpt_correction_T_min 0.7144
_exptl_absorpt_correction_type multi-scan
_exptl_absorpt_process_details 'SADABS-2012/1, Bruker 2012'
_exptl_crystal_colour orange
_exptl_crystal_density_diffrn 1.221
_exptl_crystal_description parallelepiped
_exptl_crystal_F_000 2648
_exptl_crystal_size_max 0.180
_exptl_crystal_size_mid 0.150
_exptl_crystal_size_min 0.050
_refine_diff_density_max 0.750
_refine_diff_density_min -0.720
_refine_diff_density_rms 0.057
_refine_ls_extinction_method none
_refine_ls_goodness_of_fit_ref 1.020
_refine_ls_hydrogen_treatment constr
_refine_ls_matrix_type full
_refine_ls_number_parameters 795
_refine_ls_number_reflns 15480
_refine_ls_number_restraints 16
_refine_ls_restrained_S_all 1.048
_refine_ls_R_factor_all 0.0658
_refine_ls_R_factor_gt 0.0402
_refine_ls_shift/su_max 0.001
_refine_ls_shift/su_mean 0.000
_refine_ls_structure_factor_coef Fsqd
_refine_ls_weighting_details 'w=1/[\s^2^(Fo^2^)+(0.0432P)^2^+4.5024P] where P=(Fo^2^+2Fc^2^)/3'
_refine_ls_weighting_scheme calc
_refine_ls_wR_factor_gt 0.0918
_refine_ls_wR_factor_ref 0.1019
_reflns_Friedel_coverage 0.000
_reflns_number_gt 11316
_reflns_number_total 15480
_reflns_threshold_expression 'I > 2\s(I)'
_cod_data_source_file c7dt03316h2.cif
_cod_data_source_block tcd21
_cod_depositor_comments 'Adding full bibliography for 7044896--7044898.cif.'
_cod_database_code 7044897
_shelx_space_group_comment
;
The symmetry employed for this shelxl refinement is uniquely defined
by the following loop, which should always be used as a source of
symmetry information in preference to the above space-group names.
They are only intended as comments.
;
_shelx_estimated_absorpt_t_min 0.898
_shelx_estimated_absorpt_t_max 0.970
_shelxl_version_number 2013-4

loop_
_space_group_symop_operation_xyz
'x, y, z'
'-x, y+1/2, -z+1/2'
'-x, -y, -z'
'x, -y-1/2, z-1/2'

loop_
_atom_site_label
_atom_site_type_symbol
_atom_site_fract_x
_atom_site_fract_y
_atom_site_fract_z
_atom_site_U_iso_or_equiv
_atom_site_adp_type
_atom_site_occupancy
_atom_site_site_symmetry_order
_atom_site_calc_flag
_atom_site_refinement_flags_posn
_atom_site_refinement_flags_adp
_atom_site_refinement_flags_occupancy
_atom_site_disorder_assembly
_atom_site_disorder_group
C2 C 0.34018(10) 0.32872(10) 0.29444(13) 0.0194(4) Uani 1 1 d . . . . .
C3 C 0.33452(11) 0.39242(10) 0.28750(14) 0.0248(5) Uani 1 1 d . . . . .
H3 H 0.3693 0.4184 0.3261 0.030 Uiso 1 1 calc R U . . .
C4 C 0.27668(12) 0.41774(10) 0.22256(14) 0.0268(5) Uani 1 1 d . . . . .
H4 H 0.2717 0.4615 0.2165 0.032 Uiso 1 1 calc R U . . .
C5 C 0.22602(11) 0.37906(10) 0.16646(14) 0.0254(5) Uani 1 1 d . . . . .
H5 H 0.1865 0.3960 0.1219 0.030 Uiso 1 1 calc R U . . .
C6 C 0.23449(10) 0.31573(10) 0.17692(13) 0.0191(4) Uani 1 1 d . . . . .
C7 C 0.18795(10) 0.26524(10) 0.12365(13) 0.0208(4) Uani 1 1 d . . . . .
C9 C 0.17822(10) 0.15410(10) 0.11377(14) 0.0217(4) Uani 1 1 d . . . . .
C10 C 0.18074(12) 0.13450(11) 0.03231(15) 0.0296(5) Uani 1 1 d . . . . .
C11 C 0.15031(14) 0.07787(12) -0.00171(18) 0.0421(6) Uani 1 1 d . . . . .
H11 H 0.1503 0.0644 -0.0577 0.051 Uiso 1 1 calc R U . . .
C12 C 0.12025(15) 0.04107(12) 0.04445(19) 0.0447(7) Uani 1 1 d . . . . .
H12 H 0.1006 0.0023 0.0207 0.054 Uiso 1 1 calc R U . . .
C13 C 0.11887(12) 0.06083(11) 0.12528(17) 0.0355(6) Uani 1 1 d . . . . .
H13 H 0.0985 0.0351 0.1569 0.043 Uiso 1 1 calc R U . . .
C14 C 0.14682(11) 0.11774(10) 0.16116(15) 0.0248(4) Uani 1 1 d . . . . .
C15 C 0.14273(11) 0.14130(10) 0.24751(14) 0.0257(5) Uani 1 1 d . . . . .
H15 H 0.1857 0.1656 0.2779 0.031 Uiso 1 1 calc R U . . .
C16 C 0.08179(12) 0.18592(11) 0.22918(16) 0.0320(5) Uani 1 1 d . . . . .
H16A H 0.0873 0.2207 0.1933 0.048 Uiso 1 1 calc R U . . .
H16B H 0.0804 0.2016 0.2855 0.048 Uiso 1 1 calc R U . . .
H16C H 0.0387 0.1640 0.1971 0.048 Uiso 1 1 calc R U . . .
C17 C 0.13966(13) 0.08967(12) 0.31103(17) 0.0375(6) Uani 1 1 d . . . . .
H17A H 0.0963 0.0667 0.2852 0.056 Uiso 1 1 calc R U . . .
H17B H 0.1421 0.1079 0.3677 0.056 Uiso 1 1 calc R U . . .
H17C H 0.1786 0.0613 0.3209 0.056 Uiso 1 1 calc R U . . .
C18 C 0.21907(14) 0.17058(12) -0.01643(16) 0.0363(6) Uani 1 1 d . . . . .
H18 H 0.2342 0.2108 0.0154 0.044 Uiso 1 1 calc R U . . .
C19 C 0.28375(16) 0.13481(14) -0.0126(2) 0.0535(8) Uani 1 1 d . . . . .
H19A H 0.3123 0.1267 0.0494 0.080 Uiso 1 1 calc R U . . .
H19B H 0.3101 0.1595 -0.0405 0.080 Uiso 1 1 calc R U . . .
H19C H 0.2703 0.0954 -0.0443 0.080 Uiso 1 1 calc R U . . .
C20 C 0.1740(2) 0.18527(17) -0.1116(2) 0.0676(10) Uani 1 1 d . . . . .
H20A H 0.1602 0.1466 -0.1451 0.101 Uiso 1 1 calc R U . . .
H20B H 0.1999 0.2110 -0.1388 0.101 Uiso 1 1 calc R U . . .
H20C H 0.1327 0.2077 -0.1122 0.101 Uiso 1 1 calc R U . . .
C21 C 0.39668(10) 0.29046(10) 0.35891(13) 0.0222(4) Uani 1 1 d . . . . .
C23 C 0.42729(10) 0.18453(10) 0.40017(13) 0.0221(4) Uani 1 1 d . . . . .
C24 C 0.47841(12) 0.15612(13) 0.37562(15) 0.0341(6) Uani 1 1 d . . . . .
C25 C 0.51552(13) 0.10763(13) 0.42747(16) 0.0416(7) Uani 1 1 d . . . . .
H25 H 0.5505 0.0880 0.4118 0.050 Uiso 1 1 calc R U . . .
C26 C 0.50285(13) 0.08733(11) 0.50117(16) 0.0387(6) Uani 1 1 d . . . . .
H26 H 0.5285 0.0537 0.5353 0.046 Uiso 1 1 calc R U . . .
C27 C 0.45253(13) 0.11617(11) 0.52523(16) 0.0350(5) Uani 1 1 d . . . . .
H27 H 0.4440 0.1023 0.5762 0.042 Uiso 1 1 calc R U . . .
C28 C 0.41412(11) 0.16542(10) 0.47544(14) 0.0260(5) Uani 1 1 d . . . . .
C29 C 0.35884(12) 0.19675(12) 0.50248(15) 0.0322(5) Uani 1 1 d . . . . .
H29 H 0.3399 0.2320 0.4606 0.039 Uiso 1 1 calc R U . . .
C30 C 0.29930(15) 0.15296(16) 0.4934(2) 0.0565(8) Uani 1 1 d . . . . .
H30A H 0.2828 0.1346 0.4340 0.085 Uiso 1 1 calc R U . . .
H30B H 0.2617 0.1760 0.5026 0.085 Uiso 1 1 calc R U . . .
H30C H 0.3150 0.1200 0.5379 0.085 Uiso 1 1 calc R U . . .
C31 C 0.38846(16) 0.22391(16) 0.59562(18) 0.0521(8) Uani 1 1 d . . . . .
H31A H 0.4063 0.1903 0.6387 0.078 Uiso 1 1 calc R U . . .
H31B H 0.3521 0.2462 0.6089 0.078 Uiso 1 1 calc R U . . .
H31C H 0.4260 0.2526 0.5992 0.078 Uiso 1 1 calc R U . . .
C32 C 0.49360(14) 0.17738(16) 0.29502(17) 0.0519(8) Uani 1 1 d . . . . .
H32 H 0.4570 0.2077 0.2620 0.062 Uiso 1 1 calc R U . . .
C33 C 0.4918(2) 0.1241(2) 0.2322(2) 0.0914(16) Uani 1 1 d . . . . .
H33A H 0.5302 0.0958 0.2608 0.137 Uiso 1 1 calc R U . . .
H33B H 0.4959 0.1406 0.1778 0.137 Uiso 1 1 calc R U . . .
H33C H 0.4481 0.1017 0.2177 0.137 Uiso 1 1 calc R U . . .
C34 C 0.5622(2) 0.21029(16) 0.3213(2) 0.0666(10) Uani 1 1 d . . . . .
H34A H 0.5637 0.2437 0.3630 0.100 Uiso 1 1 calc R U . . .
H34B H 0.5680 0.2278 0.2683 0.100 Uiso 1 1 calc R U . . .
H34C H 0.5995 0.1807 0.3494 0.100 Uiso 1 1 calc R U . . .
C36 C 0.31296(12) 0.07099(11) 0.24784(17) 0.0336(5) Uani 1 1 d . . . . .
C37 C 0.31307(19) 0.00427(13) 0.2385(3) 0.0717(11) Uani 1 1 d . . . . .
H37A H 0.2659 -0.0102 0.2066 0.108 Uiso 1 1 calc R U . . .
H37B H 0.3307 -0.0149 0.2974 0.108 Uiso 1 1 calc R U . . .
H37C H 0.3427 -0.0073 0.2054 0.108 Uiso 1 1 calc R U . . .
C39 C 0.68009(10) 0.23104(10) 0.68713(13) 0.0198(4) Uani 1 1 d . . . . .
C40 C 0.62037(11) 0.22387(10) 0.61382(14) 0.0243(5) Uani 1 1 d . . . . .
H40 H 0.6054 0.1838 0.5902 0.029 Uiso 1 1 calc R U . . .
C41 C 0.58256(11) 0.27651(10) 0.57534(13) 0.0245(5) Uani 1 1 d . . . . .
H41 H 0.5417 0.2726 0.5246 0.029 Uiso 1 1 calc R U . . .
C42 C 0.60472(11) 0.33512(10) 0.61132(13) 0.0227(4) Uani 1 1 d . . . . .
H42 H 0.5794 0.3713 0.5855 0.027 Uiso 1 1 calc R U . . .
C43 C 0.66453(10) 0.33924(9) 0.68551(13) 0.0189(4) Uani 1 1 d . . . . .
C44 C 0.69804(10) 0.39665(9) 0.73627(13) 0.0197(4) Uani 1 1 d . . . . .
C46 C 0.79906(10) 0.42794(9) 0.86037(12) 0.0183(4) Uani 1 1 d . . . . .
C47 C 0.78378(11) 0.44673(9) 0.93463(13) 0.0211(4) Uani 1 1 d . . . . .
C48 C 0.82970(11) 0.48681(10) 0.99537(13) 0.0233(4) Uani 1 1 d . . . . .
H48 H 0.8200 0.5002 1.0458 0.028 Uiso 1 1 calc R U . . .
C49 C 0.88909(11) 0.50746(10) 0.98370(13) 0.0239(4) Uani 1 1 d . . . . .
H49 H 0.9202 0.5339 1.0265 0.029 Uiso 1 1 calc R U . . .
C50 C 0.90291(11) 0.48939(10) 0.90941(14) 0.0226(4) Uani 1 1 d . . . . .
H50 H 0.9433 0.5042 0.9011 0.027 Uiso 1 1 calc R U . . .
C51 C 0.85833(10) 0.44971(9) 0.84664(13) 0.0191(4) Uani 1 1 d . . . . .
C52 C 0.87256(11) 0.43178(10) 0.76364(14) 0.0240(4) Uani 1 1 d . . . . .
H52 H 0.8525 0.3896 0.7455 0.029 Uiso 1 1 calc R U . . .
C53 C 0.94923(13) 0.42813(14) 0.77775(18) 0.0449(7) Uani 1 1 d . . . . .
H53A H 0.9695 0.4697 0.7899 0.067 Uiso 1 1 calc R U . . .
H53B H 0.9549 0.4115 0.7243 0.067 Uiso 1 1 calc R U . . .
H53C H 0.9725 0.4009 0.8281 0.067 Uiso 1 1 calc R U . . .
C54 C 0.83497(15) 0.47625(12) 0.68847(16) 0.0401(6) Uani 1 1 d . . . . .
H54A H 0.7855 0.4756 0.6782 0.060 Uiso 1 1 calc R U . . .
H54B H 0.8424 0.4634 0.6343 0.060 Uiso 1 1 calc R U . . .
H54C H 0.8529 0.5183 0.7046 0.060 Uiso 1 1 calc R U . . .
C55 C 0.72054(12) 0.42255(11) 0.95104(15) 0.0309(5) Uani 1 1 d . . . . .
H55 H 0.6829 0.4161 0.8923 0.037 Uiso 1 1 calc R U . . .
C56 C 0.73691(16) 0.35936(15) 0.99938(19) 0.0522(8) Uani 1 1 d . . . . .
H56A H 0.7531 0.3302 0.9645 0.078 Uiso 1 1 calc R U . . .
H56B H 0.6952 0.3429 1.0065 0.078 Uiso 1 1 calc R U . . .
H56C H 0.7729 0.3649 1.0579 0.078 Uiso 1 1 calc R U . . .
C57 C 0.69397(16) 0.46625(17) 1.0054(2) 0.0633(10) Uani 1 1 d . . . . .
H57A H 0.7300 0.4728 1.0635 0.095 Uiso 1 1 calc R U . . .
H57B H 0.6532 0.4481 1.0131 0.095 Uiso 1 1 calc R U . . .
H57C H 0.6816 0.5061 0.9745 0.095 Uiso 1 1 calc R U . . .
C58 C 0.72979(11) 0.18185(10) 0.73867(13) 0.0210(4) Uani 1 1 d . . . . .
C60 C 0.83609(11) 0.17185(9) 0.86565(14) 0.0245(5) Uani 1 1 d . . . . .
C61 C 0.83403(13) 0.16285(10) 0.95114(14) 0.0313(5) Uani 1 1 d . . . . .
C62 C 0.89147(16) 0.13617(12) 1.01505(16) 0.0440(7) Uani 1 1 d . . . . .
H62 H 0.8914 0.1299 1.0733 0.053 Uiso 1 1 calc R U . . .
C63 C 0.94808(15) 0.11874(13) 0.99576(19) 0.0502(8) Uani 1 1 d . . . . .
H63 H 0.9872 0.1017 1.0409 0.060 Uiso 1 1 calc R U . . .
C64 C 0.94839(13) 0.12587(12) 0.91103(19) 0.0433(7) Uani 1 1 d . . . . .
H64 H 0.9872 0.1123 0.8979 0.052 Uiso 1 1 calc R U . . .
C65 C 0.89238(12) 0.15284(10) 0.84407(16) 0.0303(5) Uani 1 1 d . . . . .
C66 C 0.89467(13) 0.16306(11) 0.75213(17) 0.0346(5) Uani 1 1 d . . . . .
H66 H 0.8475 0.1762 0.7125 0.042 Uiso 1 1 calc R U . . .
C67 C 0.94451(19) 0.21583(16) 0.7538(2) 0.0646(9) Uani 1 1 d . . . . .
H67A H 0.9309 0.2534 0.7776 0.097 Uiso 1 1 calc R U . . .
H67B H 0.9431 0.2239 0.6935 0.097 Uiso 1 1 calc R U . . .
H67C H 0.9914 0.2040 0.7914 0.097 Uiso 1 1 calc R U . . .
C68 C 0.91285(18) 0.10390(15) 0.7131(2) 0.0594(8) Uani 1 1 d . . . . .
H68A H 0.9596 0.0907 0.7495 0.089 Uiso 1 1 calc R U . . .
H68B H 0.9107 0.1120 0.6525 0.089 Uiso 1 1 calc R U . . .
H68C H 0.8800 0.0711 0.7125 0.089 Uiso 1 1 calc R U . . .
C69 C 0.77141(15) 0.18045(13) 0.97233(16) 0.0408(6) Uani 1 1 d . . . . .
H69 H 0.7473 0.2147 0.9312 0.049 Uiso 1 1 calc R U . . .
C70 C 0.7888(2) 0.20409(15) 1.06742(18) 0.0625(9) Uani 1 1 d . . . . .
H70A H 0.8067 0.1698 1.1091 0.094 Uiso 1 1 calc R U . . .
H70B H 0.7470 0.2207 1.0743 0.094 Uiso 1 1 calc R U . . .
H70C H 0.8237 0.2369 1.0796 0.094 Uiso 1 1 calc R U . . .
C71 C 0.72191(18) 0.12574(17) 0.9546(3) 0.0693(10) Uani 1 1 d . . . . .
H71A H 0.7075 0.1139 0.8920 0.104 Uiso 1 1 calc R U . . .
H71B H 0.6813 0.1375 0.9686 0.104 Uiso 1 1 calc R U . . .
H71C H 0.7451 0.0906 0.9918 0.104 Uiso 1 1 calc R U . . .
C73 C 0.91949(12) 0.30729(11) 0.95608(15) 0.0305(5) Uani 1 1 d . . . . .
C74 C 0.98835(14) 0.31079(19) 1.0228(2) 0.0668(10) Uani 1 1 d . . . . .
H74A H 1.0218 0.2945 0.9982 0.100 Uiso 1 1 calc R U . . .
H74B H 0.9902 0.2861 1.0745 0.100 Uiso 1 1 calc R U . . .
H74C H 0.9994 0.3541 1.0406 0.100 Uiso 1 1 calc R U . . .
C75 C 0.5899(2) 0.5116(2) 0.4755(3) 0.0952(15) Uani 1 1 d . . . . .
H75A H 0.6339 0.4894 0.4977 0.143 Uiso 1 1 calc R U . . .
H75B H 0.5734 0.5191 0.5246 0.143 Uiso 1 1 calc R U . . .
H75C H 0.5962 0.5514 0.4501 0.143 Uiso 1 1 calc R U . . .
C76 C 0.5391(2) 0.47439(17) 0.4074(2) 0.0726(11) Uani 1 1 d . . . . .
H76A H 0.5301 0.4353 0.4335 0.087 Uiso 1 1 calc R U . . .
H76B H 0.4951 0.4975 0.3825 0.087 Uiso 1 1 calc R U . . .
C77A C 0.5209(3) 0.4169(3) 0.2842(4) 0.093(2) Uani 0.7 1 d D U P A 1
H77A H 0.4910 0.3983 0.3136 0.112 Uiso 0.7 1 calc R U P A 1
H77B H 0.4906 0.4384 0.2302 0.112 Uiso 0.7 1 calc R U P A 1
C78A C 0.5548(3) 0.3699(2) 0.2592(3) 0.0713(16) Uani 0.7 1 d D . P A 1
H78A H 0.5210 0.3407 0.2211 0.107 Uiso 0.7 1 calc R U P A 1
H78B H 0.5851 0.3482 0.3121 0.107 Uiso 0.7 1 calc R U P A 1
H78C H 0.5824 0.3874 0.2266 0.107 Uiso 0.7 1 calc R U P A 1
C77B C 0.5260(6) 0.4422(6) 0.2578(5) 0.074(3) Uiso 0.3 1 d D . P A 2
H77C H 0.5221 0.3964 0.2580 0.089 Uiso 0.3 1 calc R U P A 2
H77D H 0.5511 0.4531 0.2179 0.089 Uiso 0.3 1 calc R U P A 2
C78B C 0.4554(6) 0.4688(6) 0.2208(8) 0.074(3) Uiso 0.3 1 d D . P A 2
H78D H 0.4220 0.4355 0.1961 0.111 Uiso 0.3 1 calc R U P A 2
H78E H 0.4531 0.4986 0.1740 0.111 Uiso 0.3 1 calc R U P A 2
H78F H 0.4447 0.4900 0.2680 0.111 Uiso 0.3 1 calc R U P A 2
N1 N 0.29048(8) 0.29289(8) 0.24003(10) 0.0171(3) Uani 1 1 d . . . . .
N8 N 0.21417(8) 0.20920(8) 0.15498(11) 0.0190(3) Uani 1 1 d . . . . .
N22 N 0.38331(9) 0.22980(8) 0.34271(11) 0.0197(3) Uani 1 1 d . . . . .
N35 N 0.31174(9) 0.12340(8) 0.25467(11) 0.0226(4) Uani 1 1 d . . . . .
N38 N 0.69971(8) 0.28787(8) 0.72009(10) 0.0177(3) Uani 1 1 d . . . . .
N45 N 0.75764(8) 0.38129(8) 0.80172(10) 0.0186(3) Uani 1 1 d . . . . .
N59 N 0.78258(9) 0.20858(8) 0.80418(10) 0.0201(3) Uani 1 1 d . . . . .
N72 N 0.86610(9) 0.30393(8) 0.90364(11) 0.0230(4) Uani 1 1 d . . . . .
Ni1 Ni 0.30064(2) 0.20918(2) 0.24961(2) 0.01637(6) Uani 1 1 d . . . . .
Ni2 Ni 0.78042(2) 0.29589(2) 0.81300(2) 0.01716(7) Uani 1 1 d . . . . .
O1 O 0.13450(8) 0.27739(7) 0.06087(10) 0.0301(4) Uani 1 1 d . . . . .
O2 O 0.44611(8) 0.31489(8) 0.41723(10) 0.0328(4) Uani 1 1 d . . . . .
O3 O 0.67129(8) 0.44809(7) 0.71669(10) 0.0280(3) Uani 1 1 d . . . . .
O4 O 0.72049(8) 0.12640(7) 0.71965(10) 0.0294(3) Uani 1 1 d . . . . .
O5 O 0.56429(13) 0.46170(15) 0.34229(18) 0.0916(9) Uani 1 1 d D U . . .

loop_
_atom_site_aniso_label
_atom_site_aniso_U_11
_atom_site_aniso_U_22
_atom_site_aniso_U_33
_atom_site_aniso_U_23
_atom_site_aniso_U_13
_atom_site_aniso_U_12
C2 0.0194(10) 0.0217(11) 0.0190(9) -0.0041(8) 0.0092(8) -0.0015(8)
C3 0.0286(11) 0.0212(11) 0.0256(11) -0.0069(8) 0.0109(9) -0.0049(9)
C4 0.0345(12) 0.0158(10) 0.0317(11) -0.0015(9) 0.0137(10) 0.0026(9)
C5 0.0283(11) 0.0195(11) 0.0293(11) 0.0022(9) 0.0115(9) 0.0064(9)
C6 0.0179(10) 0.0207(10) 0.0202(10) 0.0015(8) 0.0084(8) 0.0017(8)
C7 0.0189(10) 0.0203(10) 0.0231(10) 0.0011(8) 0.0072(8) 0.0008(8)
C9 0.0191(10) 0.0175(10) 0.0255(10) -0.0005(8) 0.0044(8) -0.0001(8)
C10 0.0294(12) 0.0284(12) 0.0302(12) -0.0047(9) 0.0097(10) -0.0015(10)
C11 0.0496(16) 0.0359(15) 0.0407(14) -0.0165(11) 0.0160(13) -0.0070(12)
C12 0.0493(17) 0.0272(13) 0.0574(17) -0.0177(12) 0.0187(14) -0.0127(12)
C13 0.0317(13) 0.0246(12) 0.0504(15) -0.0021(11) 0.0152(11) -0.0089(10)
C14 0.0194(10) 0.0215(11) 0.0321(11) 0.0027(9) 0.0074(9) 0.0013(9)
C15 0.0210(11) 0.0254(11) 0.0306(11) 0.0052(9) 0.0091(9) -0.0024(9)
C16 0.0297(12) 0.0306(13) 0.0368(13) -0.0002(10) 0.0133(10) 0.0015(10)
C17 0.0344(13) 0.0376(14) 0.0445(14) 0.0134(11) 0.0192(11) 0.0009(11)
C18 0.0488(15) 0.0371(14) 0.0273(12) -0.0040(10) 0.0189(11) -0.0045(12)
C19 0.065(2) 0.0519(19) 0.0626(19) -0.0013(15) 0.0460(17) -0.0002(15)
C20 0.087(3) 0.071(2) 0.0393(16) 0.0113(16) 0.0152(17) -0.007(2)
C21 0.0211(10) 0.0256(11) 0.0195(9) -0.0016(8) 0.0070(8) 0.0008(9)
C23 0.0187(10) 0.0240(11) 0.0193(10) -0.0018(8) 0.0014(8) 0.0028(8)
C24 0.0250(12) 0.0491(16) 0.0253(11) -0.0001(10) 0.0054(9) 0.0127(11)
C25 0.0327(13) 0.0506(17) 0.0332(13) -0.0044(12) 0.0015(11) 0.0217(12)
C26 0.0392(14) 0.0266(13) 0.0352(13) 0.0019(11) -0.0051(11) 0.0095(11)
C27 0.0394(14) 0.0303(13) 0.0290(12) 0.0083(10) 0.0046(10) 0.0016(11)
C28 0.0260(11) 0.0262(12) 0.0231(10) 0.0001(9) 0.0053(9) 0.0023(9)
C29 0.0365(13) 0.0401(14) 0.0239(11) 0.0061(10) 0.0156(10) 0.0066(11)
C30 0.0437(17) 0.075(2) 0.0598(19) -0.0107(16) 0.0300(15) -0.0071(15)
C31 0.0495(17) 0.070(2) 0.0400(15) -0.0154(14) 0.0195(13) 0.0050(15)
C32 0.0385(15) 0.089(2) 0.0335(14) 0.0148(14) 0.0193(12) 0.0369(16)
C33 0.078(3) 0.157(4) 0.058(2) -0.054(2) 0.047(2) -0.062(3)
C34 0.107(3) 0.051(2) 0.0569(19) -0.0083(16) 0.048(2) -0.014(2)
C36 0.0326(13) 0.0250(13) 0.0500(15) 0.0049(11) 0.0231(11) 0.0026(10)
C37 0.084(3) 0.0231(15) 0.134(3) 0.0021(18) 0.070(3) 0.0054(15)
C39 0.0235(10) 0.0200(10) 0.0175(9) -0.0015(8) 0.0094(8) -0.0059(8)
C40 0.0263(11) 0.0247(11) 0.0211(10) -0.0056(8) 0.0074(9) -0.0086(9)
C41 0.0210(10) 0.0313(12) 0.0180(10) -0.0039(8) 0.0029(8) -0.0053(9)
C42 0.0210(10) 0.0268(11) 0.0184(9) 0.0009(8) 0.0048(8) 0.0000(9)
C43 0.0188(10) 0.0205(10) 0.0178(9) -0.0010(8) 0.0068(8) -0.0018(8)
C44 0.0214(10) 0.0192(10) 0.0179(9) -0.0022(8) 0.0062(8) -0.0022(8)
C46 0.0196(10) 0.0148(9) 0.0168(9) -0.0007(7) 0.0020(8) 0.0004(8)
C47 0.0229(10) 0.0192(10) 0.0207(10) -0.0013(8) 0.0070(8) -0.0022(8)
C48 0.0273(11) 0.0237(11) 0.0181(10) -0.0044(8) 0.0072(8) -0.0018(9)
C49 0.0227(11) 0.0223(11) 0.0213(10) -0.0057(8) 0.0013(8) -0.0031(9)
C50 0.0185(10) 0.0200(11) 0.0283(11) -0.0012(8) 0.0069(8) -0.0015(8)
C51 0.0206(10) 0.0157(10) 0.0203(9) 0.0001(8) 0.0063(8) 0.0022(8)
C52 0.0268(11) 0.0220(11) 0.0256(11) -0.0054(8) 0.0122(9) -0.0034(9)
C53 0.0317(14) 0.0632(19) 0.0461(15) -0.0231(14) 0.0215(12) -0.0057(13)
C54 0.0627(18) 0.0353(14) 0.0291(12) 0.0024(10) 0.0247(12) 0.0064(13)
C55 0.0294(12) 0.0378(14) 0.0273(11) -0.0113(10) 0.0124(10) -0.0114(10)
C56 0.0540(18) 0.063(2) 0.0444(16) 0.0112(14) 0.0230(14) -0.0165(15)
C57 0.0440(17) 0.076(2) 0.084(2) -0.0436(19) 0.0400(17) -0.0221(16)
C58 0.0273(11) 0.0191(10) 0.0179(9) -0.0006(8) 0.0094(8) -0.0052(9)
C60 0.0299(12) 0.0147(10) 0.0235(10) 0.0004(8) 0.0031(9) -0.0039(9)
C61 0.0461(14) 0.0202(11) 0.0218(11) 0.0018(9) 0.0050(10) -0.0043(10)
C62 0.0629(19) 0.0294(14) 0.0248(12) 0.0045(10) -0.0026(12) -0.0038(13)
C63 0.0482(17) 0.0308(14) 0.0440(16) 0.0060(12) -0.0175(13) 0.0021(13)
C64 0.0299(13) 0.0274(14) 0.0592(17) 0.0006(12) -0.0004(12) 0.0033(11)
C65 0.0281(12) 0.0185(11) 0.0391(13) -0.0006(9) 0.0059(10) -0.0033(9)
C66 0.0300(13) 0.0296(13) 0.0483(15) -0.0031(11) 0.0189(11) 0.0008(10)
C67 0.075(2) 0.061(2) 0.073(2) -0.0131(17) 0.046(2) -0.0277(18)
C68 0.069(2) 0.0465(18) 0.066(2) -0.0146(15) 0.0277(17) 0.0089(16)
C69 0.0646(18) 0.0364(14) 0.0259(12) 0.0050(10) 0.0214(12) 0.0007(13)
C70 0.107(3) 0.056(2) 0.0312(14) 0.0039(13) 0.0326(17) 0.0053(19)
C71 0.065(2) 0.069(2) 0.084(3) -0.012(2) 0.039(2) -0.0186(19)
C73 0.0267(12) 0.0340(13) 0.0271(11) 0.0005(9) 0.0052(10) 0.0001(10)
C74 0.0243(14) 0.116(3) 0.0470(18) 0.0060(18) -0.0040(13) 0.0005(17)
C75 0.107(3) 0.121(4) 0.075(3) -0.030(3) 0.054(3) -0.051(3)
C76 0.113(3) 0.061(2) 0.055(2) 0.0002(17) 0.044(2) -0.018(2)
C77A 0.059(3) 0.119(4) 0.094(3) -0.073(3) 0.018(3) -0.019(3)
C78A 0.088(4) 0.041(3) 0.048(3) -0.004(2) -0.022(2) -0.016(3)
N1 0.0177(8) 0.0179(8) 0.0179(8) 0.0000(7) 0.0092(6) 0.0009(7)
N8 0.0180(8) 0.0168(8) 0.0215(8) 0.0006(7) 0.0059(7) -0.0004(7)
N22 0.0182(8) 0.0206(9) 0.0200(8) 0.0009(7) 0.0064(7) 0.0025(7)
N35 0.0196(9) 0.0201(10) 0.0269(9) 0.0048(7) 0.0068(7) 0.0022(7)
N38 0.0205(8) 0.0191(9) 0.0144(7) -0.0016(6) 0.0075(6) -0.0044(7)
N45 0.0189(8) 0.0170(8) 0.0175(8) -0.0025(6) 0.0036(7) -0.0030(7)
N59 0.0242(9) 0.0170(8) 0.0181(8) 0.0006(7) 0.0064(7) -0.0015(7)
N72 0.0248(10) 0.0167(9) 0.0245(9) -0.0001(7) 0.0053(8) -0.0006(7)
Ni1 0.01593(13) 0.01499(13) 0.01792(12) 0.00087(10) 0.00571(10) 0.00145(10)
Ni2 0.01874(13) 0.01527(13) 0.01547(12) -0.00091(10) 0.00365(10) -0.00258(10)
O1 0.0226(8) 0.0279(9) 0.0310(8) 0.0037(7) -0.0013(7) 0.0027(7)
O2 0.0258(8) 0.0323(9) 0.0303(8) -0.0068(7) -0.0022(7) -0.0027(7)
O3 0.0276(8) 0.0188(8) 0.0294(8) -0.0027(6) 0.0003(6) 0.0022(6)
O4 0.0359(9) 0.0179(8) 0.0291(8) -0.0019(6) 0.0051(7) -0.0059(7)
O5 0.0565(15) 0.133(2) 0.0794(17) -0.0585(16) 0.0176(13) -0.0036(15)

loop_
_atom_type_symbol
_atom_type_description
_atom_type_scat_dispersion_real
_atom_type_scat_dispersion_imag
_atom_type_scat_source
C C 0.0033 0.0016 'International Tables Vol C Tables 4.2.6.8 and 6.1.1.4'
H H 0.0000 0.0000 'International Tables Vol C Tables 4.2.6.8 and 6.1.1.4'
N N 0.0061 0.0033 'International Tables Vol C Tables 4.2.6.8 and 6.1.1.4'
O O 0.0106 0.0060 'International Tables Vol C Tables 4.2.6.8 and 6.1.1.4'
Ni Ni 0.3393 1.1124 'International Tables Vol C Tables 4.2.6.8 and 6.1.1.4'

loop_
_geom_angle_atom_site_label_1
_geom_angle_atom_site_label_2
_geom_angle_atom_site_label_3
_geom_angle
N1 C2 C3 119.92(19)
N1 C2 C21 111.45(18)
C3 C2 C21 128.63(19)
C2 C3 C4 118.5(2)
C2 C3 H3 120.8
C4 C3 H3 120.8
C3 C4 C5 120.2(2)
C3 C4 H4 119.9
C5 C4 H4 119.9
C6 C5 C4 118.6(2)
C6 C5 H5 120.7
C4 C5 H5 120.7
N1 C6 C5 119.75(19)
N1 C6 C7 112.04(18)
C5 C6 C7 128.19(19)
O1 C7 N8 128.5(2)
O1 C7 C6 121.41(19)
N8 C7 C6 110.08(17)
C10 C9 C14 121.5(2)
C10 C9 N8 119.90(19)
C14 C9 N8 118.31(18)
C11 C10 C9 118.1(2)
C11 C10 C18 119.5(2)
C9 C10 C18 122.3(2)
C12 C11 C10 121.3(2)
C12 C11 H11 119.4
C10 C11 H11 119.4
C11 C12 C13 119.9(2)
C11 C12 H12 120.1
C13 C12 H12 120.1
C12 C13 C14 121.2(2)
C12 C13 H13 119.4
C14 C13 H13 119.4
C13 C14 C9 118.0(2)
C13 C14 C15 121.8(2)
C9 C14 C15 120.17(19)
C14 C15 C17 113.7(2)
C14 C15 C16 110.27(18)
C17 C15 C16 110.96(19)
C14 C15 H15 107.2
C17 C15 H15 107.2
C16 C15 H15 107.2
C15 C16 H16A 109.5
C15 C16 H16B 109.5
H16A C16 H16B 109.5
C15 C16 H16C 109.5
H16A C16 H16C 109.5
H16B C16 H16C 109.5
C15 C17 H17A 109.5
C15 C17 H17B 109.5
H17A C17 H17B 109.5
C15 C17 H17C 109.5
H17A C17 H17C 109.5
H17B C17 H17C 109.5
C10 C18 C20 112.5(2)
C10 C18 C19 109.6(2)
C20 C18 C19 111.1(2)
C10 C18 H18 107.8
C20 C18 H18 107.8
C19 C18 H18 107.8
C18 C19 H19A 109.5
C18 C19 H19B 109.5
H19A C19 H19B 109.5
C18 C19 H19C 109.5
H19A C19 H19C 109.5
H19B C19 H19C 109.5
C18 C20 H20A 109.5
C18 C20 H20B 109.5
H20A C20 H20B 109.5
C18 C20 H20C 109.5
H20A C20 H20C 109.5
H20B C20 H20C 109.5
O2 C21 N22 128.4(2)
O2 C21 C2 121.5(2)
N22 C21 C2 110.06(17)
C24 C23 C28 121.3(2)
C24 C23 N22 119.23(19)
C28 C23 N22 119.18(18)
C25 C24 C23 118.2(2)
C25 C24 C32 120.4(2)
C23 C24 C32 121.5(2)
C26 C25 C24 121.6(2)
C26 C25 H25 119.2
C24 C25 H25 119.2
C25 C26 C27 119.6(2)
C25 C26 H26 120.2
C27 C26 H26 120.2
C26 C27 C28 120.8(2)
C26 C27 H27 119.6
C28 C27 H27 119.6
C27 C28 C23 118.4(2)
C27 C28 C29 120.4(2)
C23 C28 C29 121.24(19)
C30 C29 C28 111.5(2)
C30 C29 C31 111.2(2)
C28 C29 C31 111.9(2)
C30 C29 H29 107.3
C28 C29 H29 107.3
C31 C29 H29 107.3
C29 C30 H30A 109.5
C29 C30 H30B 109.5
H30A C30 H30B 109.5
C29 C30 H30C 109.5
H30A C30 H30C 109.5
H30B C30 H30C 109.5
C29 C31 H31A 109.5
C29 C31 H31B 109.5
H31A C31 H31B 109.5
C29 C31 H31C 109.5
H31A C31 H31C 109.5
H31B C31 H31C 109.5
C34 C32 C24 111.4(2)
C34 C32 C33 109.7(2)
C24 C32 C33 112.3(3)
C34 C32 H32 107.7
C24 C32 H32 107.7
C33 C32 H32 107.7
C32 C33 H33A 109.5
C32 C33 H33B 109.5
H33A C33 H33B 109.5
C32 C33 H33C 109.5
H33A C33 H33C 109.5
H33B C33 H33C 109.5
C32 C34 H34A 109.5
C32 C34 H34B 109.5
H34A C34 H34B 109.5
C32 C34 H34C 109.5
H34A C34 H34C 109.5
H34B C34 H34C 109.5
N35 C36 C37 178.9(3)
C36 C37 H37A 109.5
C36 C37 H37B 109.5
H37A C37 H37B 109.5
C36 C37 H37C 109.5
H37A C37 H37C 109.5
H37B C37 H37C 109.5
N38 C39 C40 119.63(19)
N38 C39 C58 111.92(17)
C40 C39 C58 128.45(19)
C39 C40 C41 118.71(19)
C39 C40 H40 120.6
C41 C40 H40 120.6
C40 C41 C42 120.10(19)
C40 C41 H41 119.9
C42 C41 H41 119.9
C43 C42 C41 118.50(19)
C43 C42 H42 120.8
C41 C42 H42 120.8
N38 C43 C42 119.72(18)
N38 C43 C44 112.09(17)
C42 C43 C44 128.19(19)
O3 C44 N45 128.73(19)
O3 C44 C43 121.43(18)
N45 C44 C43 109.84(17)
C47 C46 C51 120.98(18)
C47 C46 N45 120.00(18)
C51 C46 N45 118.75(17)
C48 C47 C46 118.21(19)
C48 C47 C55 120.33(18)
C46 C47 C55 121.42(18)
C49 C48 C47 121.39(19)
C49 C48 H48 119.3
C47 C48 H48 119.3
C48 C49 C50 119.76(19)
C48 C49 H49 120.1
C50 C49 H49 120.1
C49 C50 C51 120.89(19)
C49 C50 H50 119.6
C51 C50 H50 119.6
C50 C51 C46 118.75(18)
C50 C51 C52 120.61(18)
C46 C51 C52 120.62(18)
C51 C52 C54 109.66(18)
C51 C52 C53 113.63(18)
C54 C52 C53 111.2(2)
C51 C52 H52 107.4
C54 C52 H52 107.4
C53 C52 H52 107.4
C52 C53 H53A 109.5
C52 C53 H53B 109.5
H53A C53 H53B 109.5
C52 C53 H53C 109.5
H53A C53 H53C 109.5
H53B C53 H53C 109.5
C52 C54 H54A 109.5
C52 C54 H54B 109.5
H54A C54 H54B 109.5
C52 C54 H54C 109.5
H54A C54 H54C 109.5
H54B C54 H54C 109.5
C57 C55 C47 113.7(2)
C57 C55 C56 108.3(2)
C47 C55 C56 110.0(2)
C57 C55 H55 108.2
C47 C55 H55 108.2
C56 C55 H55 108.2
C55 C56 H56A 109.5
C55 C56 H56B 109.5
H56A C56 H56B 109.5
C55 C56 H56C 109.5
H56A C56 H56C 109.5
H56B C56 H56C 109.5
C55 C57 H57A 109.5
C55 C57 H57B 109.5
H57A C57 H57B 109.5
C55 C57 H57C 109.5
H57A C57 H57C 109.5
H57B C57 H57C 109.5
O4 C58 N59 128.3(2)
O4 C58 C39 122.00(19)
N59 C58 C39 109.66(17)
C65 C60 C61 121.7(2)
C65 C60 N59 119.99(19)
C61 C60 N59 117.8(2)
C62 C61 C60 117.7(2)
C62 C61 C69 121.0(2)
C60 C61 C69 121.2(2)
C63 C62 C61 121.4(2)
C63 C62 H62 119.3
C61 C62 H62 119.3
C62 C63 C64 120.2(2)
C62 C63 H63 119.9
C64 C63 H63 119.9
C63 C64 C65 121.1(3)
C63 C64 H64 119.5
C65 C64 H64 119.5
C60 C65 C64 117.9(2)
C60 C65 C66 121.5(2)
C64 C65 C66 120.6(2)
C65 C66 C68 112.3(2)
C65 C66 C67 110.3(2)
C68 C66 C67 111.3(2)
C65 C66 H66 107.6
C68 C66 H66 107.6
C67 C66 H66 107.6
C66 C67 H67A 109.5
C66 C67 H67B 109.5
H67A C67 H67B 109.5
C66 C67 H67C 109.5
H67A C67 H67C 109.5
H67B C67 H67C 109.5
C66 C68 H68A 109.5
C66 C68 H68B 109.5
H68A C68 H68B 109.5
C66 C68 H68C 109.5
H68A C68 H68C 109.5
H68B C68 H68C 109.5
C61 C69 C71 109.9(2)
C61 C69 C70 113.4(3)
C71 C69 C70 110.3(2)
C61 C69 H69 107.6
C71 C69 H69 107.6
C70 C69 H69 107.6
C69 C70 H70A 109.5
C69 C70 H70B 109.5
H70A C70 H70B 109.5
C69 C70 H70C 109.5
H70A C70 H70C 109.5
H70B C70 H70C 109.5
C69 C71 H71A 109.5
C69 C71 H71B 109.5
H71A C71 H71B 109.5
C69 C71 H71C 109.5
H71A C71 H71C 109.5
H71B C71 H71C 109.5
N72 C73 C74 179.1(3)
C73 C74 H74A 109.5
C73 C74 H74B 109.5
H74A C74 H74B 109.5
C73 C74 H74C 109.5
H74A C74 H74C 109.5
H74B C74 H74C 109.5
C76 C75 H75A 109.5
C76 C75 H75B 109.5
H75A C75 H75B 109.5
C76 C75 H75C 109.5
H75A C75 H75C 109.5
H75B C75 H75C 109.5
O5 C76 C75 108.7(3)
O5 C76 H76A 110.0
C75 C76 H76A 110.0
O5 C76 H76B 110.0
C75 C76 H76B 110.0
H76A C76 H76B 108.3
C78A C77A O5 115.1(4)
C78A C77A H77A 108.5
O5 C77A H77A 108.5
C78A C77A H77B 108.5
O5 C77A H77B 108.5
H77A C77A H77B 107.5
C77A C78A H78A 109.5
C77A C78A H78B 109.5
H78A C78A H78B 109.5
C77A C78A H78C 109.5
H78A C78A H78C 109.5
H78B C78A H78C 109.5
O5 C77B C78B 114.7(9)
O5 C77B H77C 108.6
C78B C77B H77C 108.6
O5 C77B H77D 108.6
C78B C77B H77D 108.6
H77C C77B H77D 107.6
C77B C78B H78D 109.5
C77B C78B H78E 109.5
H78D C78B H78E 109.5
C77B C78B H78F 109.5
H78D C78B H78F 109.5
H78E C78B H78F 109.5
C2 N1 C6 123.05(18)
C2 N1 Ni1 118.64(14)
C6 N1 Ni1 118.28(14)
C7 N8 C9 119.69(17)
C7 N8 Ni1 116.22(13)
C9 N8 Ni1 124.02(13)
C21 N22 C23 119.93(17)
C21 N22 Ni1 116.78(14)
C23 N22 Ni1 123.01(14)
C36 N35 Ni1 171.9(2)
C43 N38 C39 123.33(17)
C43 N38 Ni2 118.20(14)
C39 N38 Ni2 118.39(14)
C44 N45 C46 120.63(17)
C44 N45 Ni2 116.19(13)
C46 N45 Ni2 123.15(13)
C58 N59 C60 121.16(18)
C58 N59 Ni2 116.72(14)
C60 N59 Ni2 122.08(13)
C73 N72 Ni2 176.61(19)
N1 Ni1 N35 177.44(7)
N1 Ni1 N22 83.03(7)
N35 Ni1 N22 97.82(7)
N1 Ni1 N8 83.32(7)
N35 Ni1 N8 95.87(7)
N22 Ni1 N8 166.31(7)
N38 Ni2 N72 176.55(7)
N38 Ni2 N59 83.25(7)
N72 Ni2 N59 96.32(7)
N38 Ni2 N45 83.57(7)
N72 Ni2 N45 96.93(7)
N59 Ni2 N45 166.73(7)
C76 O5 C77B 125.6(7)
C76 O5 C77A 108.6(4)

loop_
_geom_bond_atom_site_label_1
_geom_bond_atom_site_label_2
_geom_bond_distance
C2 N1 1.336(3)
C2 C3 1.380(3)
C2 C21 1.506(3)
C3 C4 1.393(3)
C3 H3 0.9500
C4 C5 1.394(3)
C4 H4 0.9500
C5 C6 1.380(3)
C5 H5 0.9500
C6 N1 1.337(2)
C6 C7 1.505(3)
C7 O1 1.235(2)
C7 N8 1.348(3)
C9 C10 1.400(3)
C9 C14 1.407(3)
C9 N8 1.434(3)
C10 C11 1.394(3)
C10 C18 1.518(3)
C11 C12 1.381(4)
C11 H11 0.9500
C12 C13 1.383(4)
C12 H12 0.9500
C13 C14 1.392(3)
C13 H13 0.9500
C14 C15 1.515(3)
C15 C17 1.530(3)
C15 C16 1.532(3)
C15 H15 1.0000
C16 H16A 0.9800
C16 H16B 0.9800
C16 H16C 0.9800
C17 H17A 0.9800
C17 H17B 0.9800
C17 H17C 0.9800
C18 C20 1.520(4)
C18 C19 1.530(4)
C18 H18 1.0000
C19 H19A 0.9800
C19 H19B 0.9800
C19 H19C 0.9800
C20 H20A 0.9800
C20 H20B 0.9800
C20 H20C 0.9800
C21 O2 1.236(2)
C21 N22 1.343(3)
C23 C24 1.399(3)
C23 C28 1.400(3)
C23 N22 1.429(3)
C24 C25 1.388(3)
C24 C32 1.515(3)
C25 C26 1.379(4)
C25 H25 0.9500
C26 C27 1.385(4)
C26 H26 0.9500
C27 C28 1.397(3)
C27 H27 0.9500
C28 C29 1.523(3)
C29 C30 1.520(4)
C29 C31 1.524(3)
C29 H29 1.0000
C30 H30A 0.9800
C30 H30B 0.9800
C30 H30C 0.9800
C31 H31A 0.9800
C31 H31B 0.9800
C31 H31C 0.9800
C32 C34 1.510(5)
C32 C33 1.524(5)
C32 H32 1.0000
C33 H33A 0.9800
C33 H33B 0.9800
C33 H33C 0.9800
C34 H34A 0.9800
C34 H34B 0.9800
C34 H34C 0.9800
C36 N35 1.137(3)
C36 C37 1.447(4)
C37 H37A 0.9800
C37 H37B 0.9800
C37 H37C 0.9800
C39 N38 1.340(3)
C39 C40 1.384(3)
C39 C58 1.506(3)
C40 C41 1.394(3)
C40 H40 0.9500
C41 C42 1.398(3)
C41 H41 0.9500
C42 C43 1.387(3)
C42 H42 0.9500
C43 N38 1.335(3)
C43 C44 1.511(3)
C44 O3 1.230(2)
C44 N45 1.350(3)
C46 C47 1.405(3)
C46 C51 1.406(3)
C46 N45 1.438(2)
C47 C48 1.396(3)
C47 C55 1.521(3)
C48 C49 1.385(3)
C48 H48 0.9500
C49 C50 1.385(3)
C49 H49 0.9500
C50 C51 1.395(3)
C50 H50 0.9500
C51 C52 1.522(3)
C52 C54 1.525(3)
C52 C53 1.527(3)
C52 H52 1.0000
C53 H53A 0.9800
C53 H53B 0.9800
C53 H53C 0.9800
C54 H54A 0.9800
C54 H54B 0.9800
C54 H54C 0.9800
C55 C57 1.519(3)
C55 C56 1.547(4)
C55 H55 1.0000
C56 H56A 0.9800
C56 H56B 0.9800
C56 H56C 0.9800
C57 H57A 0.9800
C57 H57B 0.9800
C57 H57C 0.9800
C58 O4 1.232(2)
C58 N59 1.351(3)
C60 C65 1.394(3)
C60 C61 1.410(3)
C60 N59 1.435(3)
C61 C62 1.393(3)
C61 C69 1.505(4)
C62 C63 1.371(4)
C62 H62 0.9500
C63 C64 1.379(4)
C63 H63 0.9500
C64 C65 1.400(3)
C64 H64 0.9500
C65 C66 1.519(3)
C66 C68 1.528(4)
C66 C67 1.531(4)
C66 H66 1.0000
C67 H67A 0.9800
C67 H67B 0.9800
C67 H67C 0.9800
C68 H68A 0.9800
C68 H68B 0.9800
C68 H68C 0.9800
C69 C71 1.523(4)
C69 C70 1.534(4)
C69 H69 1.0000
C70 H70A 0.9800
C70 H70B 0.9800
C70 H70C 0.9800
C71 H71A 0.9800
C71 H71B 0.9800
C71 H71C 0.9800
C73 N72 1.132(3)
C73 C74 1.452(3)
C74 H74A 0.9800
C74 H74B 0.9800
C74 H74C 0.9800
C75 C76 1.462(5)
C75 H75A 0.9800
C75 H75B 0.9800
C75 H75C 0.9800
C76 O5 1.358(4)
C76 H76A 0.9900
C76 H76B 0.9900
C77A C78A 1.373(6)
C77A O5 1.422(4)
C77A H77A 0.9900
C77A H77B 0.9900
C78A H78A 0.9800
C78A H78B 0.9800
C78A H78C 0.9800
C77B O5 1.378(5)
C77B C78B 1.485(9)
C77B H77C 0.9900
C77B H77D 0.9900
C78B H78D 0.9800
C78B H78E 0.9800
C78B H78F 0.9800
N1 Ni1 1.8175(17)
N8 Ni1 1.8970(16)
N22 Ni1 1.8870(17)
N35 Ni1 1.8624(18)
N38 Ni2 1.8148(16)
N45 Ni2 1.8939(17)
N59 Ni2 1.8899(17)
N72 Ni2 1.8646(18)

loop_
_geom_hbond_atom_site_label_D
_geom_hbond_atom_site_label_H
_geom_hbond_atom_site_label_A
_geom_hbond_distance_DH
_geom_hbond_distance_HA
_geom_hbond_distance_DA
_geom_hbond_angle_DHA
_geom_hbond_site_symmetry_A
C37 H37C O5 0.98 2.41 3.375(4) 167 2_645
C74 H74A O1 0.98 2.22 2.960(3) 131 1_656

loop_
_geom_torsion_atom_site_label_1
_geom_torsion_atom_site_label_2
_geom_torsion_atom_site_label_3
_geom_torsion_atom_site_label_4
_geom_torsion
N1 C2 C3 C4 -0.6(3)
C21 C2 C3 C4 -179.37(19)
C2 C3 C4 C5 0.1(3)
C3 C4 C5 C6 0.1(3)
C4 C5 C6 N1 0.1(3)
C4 C5 C6 C7 -178.7(2)
N1 C6 C7 O1 -178.14(18)
C5 C6 C7 O1 0.7(3)
N1 C6 C7 N8 1.5(2)
C5 C6 C7 N8 -179.7(2)
C14 C9 C10 C11 0.8(3)
N8 C9 C10 C11 174.4(2)
C14 C9 C10 C18 -175.2(2)
N8 C9 C10 C18 -1.6(3)
C9 C10 C11 C12 -1.9(4)
C18 C10 C11 C12 174.3(3)
C10 C11 C12 C13 1.2(4)
C11 C12 C13 C14 0.6(4)
C12 C13 C14 C9 -1.6(4)
C12 C13 C14 C15 177.1(2)
C10 C9 C14 C13 0.9(3)
N8 C9 C14 C13 -172.8(2)
C10 C9 C14 C15 -177.8(2)
N8 C9 C14 C15 8.5(3)
C13 C14 C15 C17 28.3(3)
C9 C14 C15 C17 -153.0(2)
C13 C14 C15 C16 -97.1(2)
C9 C14 C15 C16 81.6(2)
C11 C10 C18 C20 57.4(3)
C9 C10 C18 C20 -126.6(3)
C11 C10 C18 C19 -66.8(3)
C9 C10 C18 C19 109.2(3)
N1 C2 C21 O2 -177.04(18)
C3 C2 C21 O2 1.8(3)
N1 C2 C21 N22 2.1(2)
C3 C2 C21 N22 -179.1(2)
C28 C23 C24 C25 0.8(4)
N22 C23 C24 C25 -173.1(2)
C28 C23 C24 C32 -179.0(2)
N22 C23 C24 C32 7.1(4)
C23 C24 C25 C26 0.2(4)
C32 C24 C25 C26 180.0(3)
C24 C25 C26 C27 -0.8(4)
C25 C26 C27 C28 0.4(4)
C26 C27 C28 C23 0.6(4)
C26 C27 C28 C29 179.9(2)
C24 C23 C28 C27 -1.2(3)
N22 C23 C28 C27 172.8(2)
C24 C23 C28 C29 179.5(2)
N22 C23 C28 C29 -6.6(3)
C27 C28 C29 C30 -66.2(3)
C23 C28 C29 C30 113.2(3)
C27 C28 C29 C31 59.1(3)
C23 C28 C29 C31 -121.6(2)
C25 C24 C32 C34 -70.8(4)
C23 C24 C32 C34 109.0(3)
C25 C24 C32 C33 52.9(4)
C23 C24 C32 C33 -127.4(3)
N38 C39 C40 C41 0.9(3)
C58 C39 C40 C41 -178.80(19)
C39 C40 C41 C42 -0.6(3)
C40 C41 C42 C43 -0.1(3)
C41 C42 C43 N38 0.7(3)
C41 C42 C43 C44 -179.35(19)
N38 C43 C44 O3 -176.58(18)
C42 C43 C44 O3 3.5(3)
N38 C43 C44 N45 3.1(2)
C42 C43 C44 N45 -176.81(19)
C51 C46 C47 C48 -1.1(3)
N45 C46 C47 C48 172.83(18)
C51 C46 C47 C55 -178.8(2)
N45 C46 C47 C55 -4.9(3)
C46 C47 C48 C49 -0.4(3)
C55 C47 C48 C49 177.4(2)
C47 C48 C49 C50 1.5(3)
C48 C49 C50 C51 -1.1(3)
C49 C50 C51 C46 -0.4(3)
C49 C50 C51 C52 177.92(19)
C47 C46 C51 C50 1.5(3)
N45 C46 C51 C50 -172.50(18)
C47 C46 C51 C52 -176.81(19)
N45 C46 C51 C52 9.2(3)
C50 C51 C52 C54 -92.8(2)
C46 C51 C52 C54 85.5(2)
C50 C51 C52 C53 32.3(3)
C46 C51 C52 C53 -149.4(2)
C48 C47 C55 C57 28.5(3)
C46 C47 C55 C57 -153.9(2)
C48 C47 C55 C56 -93.2(3)
C46 C47 C55 C56 84.4(3)
N38 C39 C58 O4 179.01(19)
C40 C39 C58 O4 -1.3(3)
N38 C39 C58 N59 -1.4(2)
C40 C39 C58 N59 178.28(19)
C65 C60 C61 C62 2.3(3)
N59 C60 C61 C62 -169.6(2)
C65 C60 C61 C69 -176.7(2)
N59 C60 C61 C69 11.4(3)
C60 C61 C62 C63 -0.4(4)
C69 C61 C62 C63 178.5(2)
C61 C62 C63 C64 -1.8(4)
C62 C63 C64 C65 2.2(4)
C61 C60 C65 C64 -1.8(3)
N59 C60 C65 C64 169.9(2)
C61 C60 C65 C66 -179.5(2)
N59 C60 C65 C66 -7.8(3)
C63 C64 C65 C60 -0.4(4)
C63 C64 C65 C66 177.3(2)
C60 C65 C66 C68 -129.5(2)
C64 C65 C66 C68 52.9(3)
C60 C65 C66 C67 105.7(3)
C64 C65 C66 C67 -71.9(3)
C62 C61 C69 C71 -88.9(3)
C60 C61 C69 C71 90.0(3)
C62 C61 C69 C70 35.1(3)
C60 C61 C69 C70 -145.9(2)
C3 C2 N1 C6 0.8(3)
C21 C2 N1 C6 179.80(17)
C3 C2 N1 Ni1 178.71(15)
C21 C2 N1 Ni1 -2.3(2)
C5 C6 N1 C2 -0.5(3)
C7 C6 N1 C2 178.37(17)
C5 C6 N1 Ni1 -178.45(15)
C7 C6 N1 Ni1 0.5(2)
O1 C7 N8 C9 -0.2(3)
C6 C7 N8 C9 -179.79(17)
O1 C7 N8 Ni1 176.85(18)
C6 C7 N8 Ni1 -2.7(2)
C10 C9 N8 C7 75.9(3)
C14 C9 N8 C7 -110.3(2)
C10 C9 N8 Ni1 -100.9(2)
C14 C9 N8 Ni1 72.9(2)
O2 C21 N22 C23 3.9(3)
C2 C21 N22 C23 -175.16(16)
O2 C21 N22 Ni1 177.97(18)
C2 C21 N22 Ni1 -1.1(2)
C24 C23 N22 C21 -98.6(2)
C28 C23 N22 C21 87.4(2)
C24 C23 N22 Ni1 87.7(2)
C28 C23 N22 Ni1 -86.3(2)
C42 C43 N38 C39 -0.5(3)
C44 C43 N38 C39 179.55(17)
C42 C43 N38 Ni2 176.32(14)
C44 C43 N38 Ni2 -3.6(2)
C40 C39 N38 C43 -0.3(3)
C58 C39 N38 C43 179.42(17)
C40 C39 N38 Ni2 -177.12(14)
C58 C39 N38 Ni2 2.6(2)
O3 C44 N45 C46 0.4(3)
C43 C44 N45 C46 -179.33(16)
O3 C44 N45 Ni2 178.25(18)
C43 C44 N45 Ni2 -1.4(2)
C47 C46 N45 C44 83.8(2)
C51 C46 N45 C44 -102.1(2)
C47 C46 N45 Ni2 -93.9(2)
C51 C46 N45 Ni2 80.2(2)
O4 C58 N59 C60 -2.9(3)
C39 C58 N59 C60 177.57(17)
O4 C58 N59 Ni2 179.28(18)
C39 C58 N59 Ni2 -0.3(2)
C65 C60 N59 C58 85.2(3)
C61 C60 N59 C58 -102.8(2)
C65 C60 N59 Ni2 -97.1(2)
C61 C60 N59 Ni2 74.9(2)
C2 N1 Ni1 N22 1.43(14)
C6 N1 Ni1 N22 179.42(15)
C2 N1 Ni1 N8 -179.56(15)
C6 N1 Ni1 N8 -1.57(14)
C21 N22 Ni1 N1 -0.07(14)
C23 N22 Ni1 N1 173.82(16)
C21 N22 Ni1 N35 177.49(14)
C23 N22 Ni1 N35 -8.62(16)
C21 N22 Ni1 N8 -4.2(4)
C23 N22 Ni1 N8 169.7(3)
C7 N8 Ni1 N1 2.48(14)
C9 N8 Ni1 N1 179.40(16)
C7 N8 Ni1 N35 -175.08(15)
C9 N8 Ni1 N35 1.84(16)
C7 N8 Ni1 N22 6.6(4)
C9 N8 Ni1 N22 -176.5(3)
C43 N38 Ni2 N59 -179.21(15)
C39 N38 Ni2 N59 -2.23(14)
C43 N38 Ni2 N45 2.33(14)
C39 N38 Ni2 N45 179.31(15)
C58 N59 Ni2 N38 1.30(14)
C60 N59 Ni2 N38 -176.50(16)
C58 N59 Ni2 N72 -175.26(15)
C60 N59 Ni2 N72 6.94(17)
C58 N59 Ni2 N45 8.0(4)
C60 N59 Ni2 N45 -169.8(3)
C44 N45 Ni2 N38 -0.30(14)
C46 N45 Ni2 N38 177.53(16)
C44 N45 Ni2 N72 176.26(14)
C46 N45 Ni2 N72 -5.90(16)
C44 N45 Ni2 N59 -7.0(4)
C46 N45 Ni2 N59 170.9(3)
C75 C76 O5 C77B -162.2(8)
C75 C76 O5 C77A 170.0(5)
C78B C77B O5 C76 34.8(16)
C78B C77B O5 C77A 97.4(18)
C78A C77A O5 C76 -136.2(6)
C78A C77A O5 C77B 93.4(14)
